data_4302056
loop_
_publ_author_name
'Antonio Sousa-Pedrares'
'Mar\'ia Luz Dur\'an'
'Jos\'e Arturo Garc\'ia-V\'azquez'
'Jaime Romero'
'Antonio Sousa'
'Jos\'e A. Real'

_publ_section_title
;
Synthesis and X-ray Structures of a Series of Heteroleptic Selenites of
Copper
;
_journal_name_full 'Inorganic Chemistry'
_journal_page_first 4031
_journal_page_last 4043
_journal_paper_doi 10.1021/ic8019099
_journal_volume 48
_journal_year 2009
_chemical_formula_sum 'C10 H14 Cu N2 O6 Se'
_chemical_formula_weight 400.73
_chemical_name_systematic
;
 ?
;
_space_group_IT_number 2
_symmetry_cell_setting triclinic
_symmetry_space_group_name_Hall '-P 1'
_symmetry_space_group_name_H-M 'P -1'
_atom_sites_solution_hydrogens geom
_atom_sites_solution_primary direct
_atom_sites_solution_secondary difmap
_audit_creation_method SHELXL-97
_cell_angle_alpha 73.551(4)
_cell_angle_beta 89.148(4)
_cell_angle_gamma 74.841(4)
_cell_formula_units_Z 2
_cell_length_a 8.037(2)
_cell_length_b 8.792(2)
_cell_length_c 10.337(3)
_cell_measurement_reflns_used 1333
_cell_measurement_temperature 293(2)
_cell_measurement_theta_max 27.07
_cell_measurement_theta_min 2.505
_cell_volume 674.8(3)
_computing_cell_refinement 'BRUKER Smart'
_computing_data_collection 'BRUKER Smart'
_computing_structure_refinement 'SHELXL-97 (Sheldrick, 1997)'
_diffrn_ambient_temperature 293(2)
_diffrn_measured_fraction_theta_full 0.992
_diffrn_measured_fraction_theta_max 0.992
_diffrn_measurement_device_type 'Smart-CCD-1000 BRUKER'
_diffrn_measurement_method 'omega scans'
_diffrn_radiation_monochromator graphite
_diffrn_radiation_source 'fine-focus sealed tube'
_diffrn_radiation_type MoK\a
_diffrn_radiation_wavelength 0.71073
_diffrn_reflns_av_R_equivalents 0.0261
_diffrn_reflns_av_sigmaI/netI 0.0290
_diffrn_reflns_limit_h_max 10
_diffrn_reflns_limit_h_min -10
_diffrn_reflns_limit_k_max 11
_diffrn_reflns_limit_k_min -10
_diffrn_reflns_limit_l_max 13
_diffrn_reflns_limit_l_min 0
_diffrn_reflns_number 7864
_diffrn_reflns_theta_full 27.10
_diffrn_reflns_theta_max 27.10
_diffrn_reflns_theta_min 2.06
_exptl_absorpt_coefficient_mu 4.341
_exptl_absorpt_correction_T_max 0.4485
_exptl_absorpt_correction_T_min 0.2155
_exptl_absorpt_correction_type multi-scan
_exptl_crystal_colour Blue
_exptl_crystal_density_diffrn 1.972
_exptl_crystal_density_method 'not measured'
_exptl_crystal_description Prism
_exptl_crystal_F_000 398
_exptl_crystal_size_max 0.51
_exptl_crystal_size_mid 0.26
_exptl_crystal_size_min 0.22
_refine_diff_density_max 0.567
_refine_diff_density_min -0.922
_refine_diff_density_rms 0.087
_refine_ls_extinction_method none
_refine_ls_goodness_of_fit_ref 1.056
_refine_ls_hydrogen_treatment mixed
_refine_ls_matrix_type full
_refine_ls_number_parameters 205
_refine_ls_number_reflns 2966
_refine_ls_number_restraints 0
_refine_ls_restrained_S_all 1.056
_refine_ls_R_factor_all 0.0388
_refine_ls_R_factor_gt 0.0273
_refine_ls_shift/su_max 0.001
_refine_ls_shift/su_mean 0.000
_refine_ls_structure_factor_coef Fsqd
_refine_ls_weighting_details 'calc w=1/[\s^2^(Fo^2^)+(0.0403P)^2^+0.1515P] where P=(Fo^2^+2Fc^2^)/3'
_refine_ls_weighting_scheme calc
_refine_ls_wR_factor_gt 0.0674
_refine_ls_wR_factor_ref 0.0708
_reflns_number_gt 2425
_reflns_number_total 2966
_reflns_threshold_expression >2sigma(I)
_cod_data_source_file ic8019099_si_001_4.cif
_cod_data_source_block Compound4
_cod_depositor_comments
;
The following automatic conversions were performed:
'_symmetry_cell_setting' value 'Triclinic' changed to 'triclinic'
according to '/home/saulius/struct/CIF-dictionaries/cif_core.dic'
dictionary named 'cif_core.dic' version 2.4.1 from 2010-06-29.

Automatic conversion script
Id: cif_fix_enum 1527 2010-12-29 10:47:43Z saulius 
;
_cod_database_code 4302056

loop_
_symmetry_equiv_pos_as_xyz
'x, y, z'
'-x, -y, -z'

loop_
_atom_site_label
_atom_site_type_symbol
_atom_site_fract_x
_atom_site_fract_y
_atom_site_fract_z
_atom_site_U_iso_or_equiv
_atom_site_adp_type
_atom_site_occupancy
_atom_site_symmetry_multiplicity
_atom_site_calc_flag
_atom_site_refinement_flags
_atom_site_disorder_assembly
_atom_site_disorder_group
Cu1 Cu 0.88123(4) 0.43817(4) 0.73547(3) 0.02374(10) Uani 1 1 d . . .
Se1 Se 1.10277(3) 0.27010(3) 0.53186(3) 0.02538(9) Uani 1 1 d . . .
O1 O 1.0847(3) 0.2991(2) 0.68701(18) 0.0357(5) Uani 1 1 d . . .
O2 O 1.1927(2) 0.4240(2) 0.44867(18) 0.0289(4) Uani 1 1 d . . .
O3 O 1.2724(3) 0.1059(2) 0.5613(2) 0.0372(5) Uani 1 1 d . . .
O4 O 0.6670(3) 0.3076(3) 0.7288(2) 0.0334(5) Uani 1 1 d . . .
N1 N 0.9525(3) 0.3158(3) 0.9317(2) 0.0235(5) Uani 1 1 d . . .
N2 N 0.7169(3) 0.5892(3) 0.8257(2) 0.0243(5) Uani 1 1 d . . .
C1 C 1.0742(4) 0.1734(3) 0.9765(3) 0.0307(6) Uani 1 1 d . . .
H1 H 1.1391 0.1295 0.9139 0.037 Uiso 1 1 calc R . .
C2 C 1.1072(4) 0.0890(4) 1.1117(3) 0.0370(7) Uani 1 1 d . . .
H2 H 1.1914 -0.0109 1.1400 0.044 Uiso 1 1 calc R . .
C3 C 1.0133(4) 0.1553(4) 1.2040(3) 0.0376(7) Uani 1 1 d . . .
H3 H 1.0337 0.1005 1.2959 0.045 Uiso 1 1 calc R . .
C4 C 0.8885(4) 0.3036(4) 1.1603(3) 0.0317(6) Uani 1 1 d . . .
H4 H 0.8248 0.3505 1.2218 0.038 Uiso 1 1 calc R . .
C5 C 0.8602(3) 0.3811(3) 1.0225(2) 0.0227(5) Uani 1 1 d . . .
C6 C 0.7277(3) 0.5391(3) 0.9619(3) 0.0236(5) Uani 1 1 d . . .
C7 C 0.6237(4) 0.6281(4) 1.0367(3) 0.0334(7) Uani 1 1 d . . .
H7 H 0.6352 0.5923 1.1306 0.040 Uiso 1 1 calc R . .
C8 C 0.5015(4) 0.7721(4) 0.9696(3) 0.0373(7) Uani 1 1 d . . .
H8 H 0.4287 0.8334 1.0181 0.045 Uiso 1 1 calc R . .
C9 C 0.4888(4) 0.8234(4) 0.8308(3) 0.0358(7) Uani 1 1 d . . .
H9 H 0.4079 0.9199 0.7840 0.043 Uiso 1 1 calc R . .
C10 C 0.5986(4) 0.7285(3) 0.7622(3) 0.0305(6) Uani 1 1 d . . .
H10 H 0.5899 0.7628 0.6683 0.037 Uiso 1 1 calc R . .
H4A H 0.669(5) 0.241(5) 0.687(4) 0.052(12) Uiso 1 1 d . . .
H4B H 0.583(5) 0.384(4) 0.698(4) 0.041(10) Uiso 1 1 d . . .
O1S O 1.3878(4) -0.1384(3) 0.4451(3) 0.0425(6) Uani 1 1 d . . .
H1A H 1.343(6) -0.063(6) 0.472(5) 0.085(17) Uiso 1 1 d . . .
H1B H 1.483(5) -0.130(5) 0.432(4) 0.052(13) Uiso 1 1 d . . .
O2S O 1.3627(3) 0.5458(3) 0.6207(2) 0.0371(5) Uani 1 1 d . . .
H2A H 1.312(5) 0.501(5) 0.573(4) 0.061(13) Uiso 1 1 d . . .
H2B H 1.376(5) 0.619(4) 0.582(4) 0.034(12) Uiso 1 1 d . . .

loop_
_atom_site_aniso_label
_atom_site_aniso_U_11
_atom_site_aniso_U_22
_atom_site_aniso_U_33
_atom_site_aniso_U_23
_atom_site_aniso_U_13
_atom_site_aniso_U_12
Cu1 0.02684(19) 0.02304(18) 0.01678(16) -0.00511(13) 0.00375(13) 0.00024(13)
Se1 0.02588(16) 0.02334(15) 0.02216(15) -0.00566(11) 0.00340(10) 0.00040(11)
O1 0.0362(12) 0.0376(12) 0.0196(9) -0.0045(8) 0.0058(8) 0.0092(9)
O2 0.0327(11) 0.0275(10) 0.0210(9) -0.0033(8) 0.0012(8) -0.0025(8)
O3 0.0418(12) 0.0217(10) 0.0385(12) -0.0079(9) 0.0065(9) 0.0067(9)
O4 0.0365(13) 0.0317(12) 0.0294(11) -0.0092(10) -0.0013(9) -0.0042(10)
N1 0.0243(11) 0.0230(11) 0.0202(11) -0.0057(9) 0.0009(9) -0.0018(9)
N2 0.0263(12) 0.0243(11) 0.0204(11) -0.0058(9) 0.0028(9) -0.0044(9)
C1 0.0325(15) 0.0260(14) 0.0296(14) -0.0085(11) 0.0005(12) -0.0007(12)
C2 0.0438(18) 0.0258(15) 0.0309(15) 0.0002(12) -0.0061(13) -0.0004(13)
C3 0.0461(19) 0.0370(17) 0.0227(14) -0.0020(12) -0.0027(13) -0.0063(14)
C4 0.0372(16) 0.0364(16) 0.0185(13) -0.0076(12) 0.0030(11) -0.0055(13)
C5 0.0226(13) 0.0245(13) 0.0200(12) -0.0053(10) 0.0011(10) -0.0056(11)
C6 0.0238(13) 0.0265(14) 0.0202(12) -0.0066(10) 0.0016(10) -0.0065(11)
C7 0.0356(16) 0.0382(17) 0.0236(14) -0.0112(12) 0.0072(12) -0.0027(13)
C8 0.0357(17) 0.0375(17) 0.0336(16) -0.0140(13) 0.0098(13) 0.0025(13)
C9 0.0297(16) 0.0324(16) 0.0352(16) -0.0076(13) 0.0021(12) 0.0067(12)
C10 0.0302(15) 0.0321(15) 0.0245(14) -0.0057(12) 0.0008(11) -0.0032(12)
O1S 0.0445(16) 0.0348(13) 0.0511(15) -0.0227(11) -0.0023(12) -0.0043(12)
O2S 0.0438(14) 0.0377(14) 0.0288(12) -0.0102(11) 0.0016(10) -0.0088(11)

loop_
_atom_type_symbol
_atom_type_description
_atom_type_scat_dispersion_real
_atom_type_scat_dispersion_imag
_atom_type_scat_source
C C 0.0033 0.0016 'International Tables Vol C Tables 4.2.6.8 and 6.1.1.4'
H H 0.0000 0.0000 'International Tables Vol C Tables 4.2.6.8 and 6.1.1.4'
N N 0.0061 0.0033 'International Tables Vol C Tables 4.2.6.8 and 6.1.1.4'
O O 0.0106 0.0060 'International Tables Vol C Tables 4.2.6.8 and 6.1.1.4'
Cu Cu 0.3201 1.2651 'International Tables Vol C Tables 4.2.6.8 and 6.1.1.4'
Se Se -0.0929 2.2259 'International Tables Vol C Tables 4.2.6.8 and 6.1.1.4'

loop_
_geom_angle_atom_site_label_1
_geom_angle_atom_site_label_2
_geom_angle_atom_site_label_3
_geom_angle
_geom_angle_site_symmetry_1
_geom_angle_site_symmetry_3
_geom_angle_publ_flag
O1 Cu1 O2 95.30(8) . 2_766 ?
O1 Cu1 N1 88.70(8) . . ?
O2 Cu1 N1 174.39(8) 2_766 . ?
O1 Cu1 N2 163.24(9) . . ?
O2 Cu1 N2 95.40(8) 2_766 . ?
N1 Cu1 N2 79.84(9) . . ?
O1 Cu1 O4 104.57(9) . . ?
O2 Cu1 O4 89.49(8) 2_766 . ?
N1 Cu1 O4 93.31(8) . . ?
N2 Cu1 O4 88.39(9) . . ?
O3 Se1 O1 100.93(10) . . ?
O3 Se1 O2 101.48(10) . . ?
O1 Se1 O2 101.36(10) . . ?
Se1 O1 Cu1 122.50(11) . . ?
Se1 O2 Cu1 123.27(11) . 2_766 ?
C1 N1 C5 118.8(2) . . ?
C1 N1 Cu1 125.26(18) . . ?
C5 N1 Cu1 115.77(17) . . ?
C10 N2 C6 118.5(2) . . ?
C10 N2 Cu1 125.93(18) . . ?
C6 N2 Cu1 115.57(17) . . ?
N1 C1 C2 122.5(3) . . ?
C3 C2 C1 118.6(3) . . ?
C2 C3 C4 119.9(3) . . ?
C3 C4 C5 118.5(3) . . ?
N1 C5 C4 121.6(2) . . ?
N1 C5 C6 114.4(2) . . ?
C4 C5 C6 124.0(2) . . ?
N2 C6 C7 122.1(2) . . ?
N2 C6 C5 114.3(2) . . ?
C7 C6 C5 123.6(2) . . ?
C6 C7 C8 118.8(3) . . ?
C9 C8 C7 119.5(3) . . ?
C8 C9 C10 118.6(3) . . ?
N2 C10 C9 122.6(3) . . ?

loop_
_geom_bond_atom_site_label_1
_geom_bond_atom_site_label_2
_geom_bond_distance
_geom_bond_site_symmetry_2
_geom_bond_publ_flag
Cu1 O1 1.9229(19) . ?
Cu1 O2 1.9482(19) 2_766 ?
Cu1 N1 2.019(2) . ?
Cu1 N2 2.031(2) . ?
Cu1 O4 2.317(2) . ?
Se1 O3 1.6641(19) . ?
Se1 O1 1.6922(19) . ?
Se1 O2 1.711(2) . ?
O2 Cu1 1.9482(19) 2_766 ?
N1 C1 1.335(3) . ?
N1 C5 1.350(3) . ?
N2 C10 1.337(3) . ?
N2 C6 1.348(3) . ?
C1 C2 1.377(4) . ?
C2 C3 1.372(4) . ?
C3 C4 1.380(4) . ?
C4 C5 1.387(4) . ?
C5 C6 1.486(4) . ?
C6 C7 1.375(4) . ?
C7 C8 1.386(4) . ?
C8 C9 1.373(4) . ?
C9 C10 1.381(4) . ?

loop_
_geom_hbond_atom_site_label_D
_geom_hbond_atom_site_label_H
_geom_hbond_atom_site_label_A
_geom_hbond_distance_DH
_geom_hbond_distance_HA
_geom_hbond_distance_DA
_geom_hbond_angle_DHA
_geom_hbond_site_symmetry_A
O1S H1A O3 0.79(5) 1.92(5) 2.702(3) 169(5) .
O1S H1B O3 0.79(4) 2.04(4) 2.817(4) 168(4) 2_856
O2S H2A O2 0.87(4) 1.98(4) 2.845(3) 173(4) .
O2S H2B O1S 0.69(3) 2.23(4) 2.911(4) 173(4) 1_565
O4 H4A O1S 0.81(4) 1.96(4) 2.742(3) 162(4) 2_756
O4 H4B O2S 0.81(4) 1.97(4) 2.774(3) 172(3) 1_455
